data_2207495
loop_
_publ_author_name
'You, Zhong-Lu'

_publ_section_title
;
 Bis[2-(cyclohexyliminomethyl)-4-nitrophenolato]zinc(II)
;
_journal_coeditor_code CI6693
_journal_issue 12
_journal_name_full 'Acta Crystallographica Section E'
_journal_page_first m2495
_journal_page_last m2496
_journal_paper_doi 10.1107/S1600536805035531
_journal_volume 61
_journal_year 2005
_chemical_formula_iupac '[Zn (C13 H15 N2 O3)2]'
_chemical_formula_moiety 'C26 H30 N4 O6 Zn'
_chemical_formula_sum 'C26 H30 N4 O6 Zn'
_chemical_formula_weight 559.91
_chemical_name_systematic
;
Bis[2-(cyclohexyliminomethyl)-4-nitrophenolato]zinc(II)
;
_space_group_IT_number 2
_symmetry_cell_setting triclinic
_symmetry_space_group_name_Hall '-P 1'
_symmetry_space_group_name_H-M 'P -1'
_atom_sites_solution_hydrogens geom
_atom_sites_solution_primary direct
_atom_sites_solution_secondary difmap
_audit_creation_method SHELXL-97
_cell_angle_alpha 113.740(10)
_cell_angle_beta 104.390(10)
_cell_angle_gamma 94.990(10)
_cell_formula_units_Z 2
_cell_length_a 10.7590(10)
_cell_length_b 11.1080(10)
_cell_length_c 12.4390(10)
_cell_measurement_reflns_used 4267
_cell_measurement_temperature 298(2)
_cell_measurement_theta_max 25.5
_cell_measurement_theta_min 2.3
_cell_volume 1288.5(2)
_computing_cell_refinement SMART
_computing_data_collection 'SMART (Bruker, 1998)'
_computing_data_reduction 'SAINT (Bruker, 1998)'
_computing_molecular_graphics 'SHELXTL (Sheldrick, 1997b)'
_computing_publication_material SHELXTL
_computing_structure_refinement 'SHELXL97 (Sheldrick, 1997a)'
_computing_structure_solution 'SHELXS97 (Sheldrick, 1997a)'
_diffrn_ambient_temperature 298(2)
_diffrn_measured_fraction_theta_full 0.984
_diffrn_measured_fraction_theta_max 0.984
_diffrn_measurement_device_type 'Bruker SMART CCD area-detector'
_diffrn_measurement_method \w
_diffrn_radiation_monochromator graphite
_diffrn_radiation_source 'fine-focus sealed tube'
_diffrn_radiation_type MoK\a
_diffrn_radiation_wavelength 0.71073
_diffrn_reflns_av_R_equivalents 0.0343
_diffrn_reflns_av_sigmaI/netI 0.0440
_diffrn_reflns_limit_h_max 13
_diffrn_reflns_limit_h_min -13
_diffrn_reflns_limit_k_max 14
_diffrn_reflns_limit_k_min -14
_diffrn_reflns_limit_l_max 16
_diffrn_reflns_limit_l_min -16
_diffrn_reflns_number 14907
_diffrn_reflns_theta_full 27.50
_diffrn_reflns_theta_max 27.50
_diffrn_reflns_theta_min 1.88
_diffrn_standards_number 0
_exptl_absorpt_coefficient_mu 1.001
_exptl_absorpt_correction_T_max 0.8978
_exptl_absorpt_correction_T_min 0.8173
_exptl_absorpt_correction_type multi-scan
_exptl_absorpt_process_details '(SADABS; Sheldrick, 1996)'
_exptl_crystal_colour colourless
_exptl_crystal_density_diffrn 1.443
_exptl_crystal_density_method 'not measured'
_exptl_crystal_description Block
_exptl_crystal_F_000 584
_exptl_crystal_size_max 0.21
_exptl_crystal_size_mid 0.12
_exptl_crystal_size_min 0.11
_refine_diff_density_max 0.291
_refine_diff_density_min -0.353
_refine_ls_extinction_method none
_refine_ls_goodness_of_fit_ref 1.091
_refine_ls_hydrogen_treatment constr
_refine_ls_matrix_type full
_refine_ls_number_parameters 334
_refine_ls_number_reflns 5819
_refine_ls_number_restraints 0
_refine_ls_restrained_S_all 1.091
_refine_ls_R_factor_all 0.0588
_refine_ls_R_factor_gt 0.0469
_refine_ls_shift/su_max 0.001
_refine_ls_shift/su_mean 0.000
_refine_ls_structure_factor_coef Fsqd
_refine_ls_weighting_details 'calc w=1/[\s^2^(Fo^2^)+(0.0471P)^2^+0.1392P] where P=(Fo^2^+2Fc^2^)/3'
_refine_ls_weighting_scheme calc
_refine_ls_wR_factor_gt 0.1023
_refine_ls_wR_factor_ref 0.1084
_reflns_number_gt 4828
_reflns_number_total 5819
_reflns_threshold_expression I>2\s(I)
_cod_data_source_file ci6693.cif
_cod_data_source_block I
_cod_depositor_comments
;
The following automatic conversions were performed:
'_symmetry_cell_setting' value 'Triclinic' changed to 'triclinic'
according to '/home/saulius/struct/CIF-dictionaries/cif_core.dic'
dictionary named 'cif_core.dic' version 2.4.1 from 2010-06-29.

Automatic conversion script
Id: cif_fix_enum 1527 2010-12-29 10:47:43Z saulius 

The following automatic conversions were performed:

'_symmetry_cell_setting' value 'Triclinic' changed to 'triclinic'
according to /home/saulius/struct/CIF-dictionaries/cif_core.dic
dictionary named 'cif_core.dic' version 2.4.1 from 2010-06-29.

Automatic conversion script
Id: cif_fix_values 1715 2011-07-08 13:25:40Z adriana 
;
_cod_database_code 2207495
_cod_database_fobs_code 2207495

loop_
_symmetry_equiv_pos_as_xyz
'x, y, z'
'-x, -y, -z'

loop_
_atom_site_label
_atom_site_fract_x
_atom_site_fract_y
_atom_site_fract_z
_atom_site_U_iso_or_equiv
_atom_site_adp_type
_atom_site_calc_flag
_atom_site_refinement_flags
_atom_site_occupancy
_atom_site_type_symbol
Zn1 0.03414(3) 0.20850(3) 0.40418(3) 0.04017(11) Uani d . 1 Zn
O1 0.14419(17) 0.33370(17) 0.56775(15) 0.0467(4) Uani d . 1 O
O2 -0.14807(17) 0.14646(19) 0.37687(17) 0.0488(4) Uani d . 1 O
O3 0.64779(19) 0.1822(2) 0.8072(2) 0.0723(6) Uani d . 1 O
O4 0.6737(2) 0.3863(2) 0.9419(2) 0.0759(7) Uani d . 1 O
O5 -0.68835(19) 0.1026(2) 0.0253(2) 0.0702(6) Uani d . 1 O
O6 -0.5669(2) 0.2242(3) -0.0238(2) 0.0726(6) Uani d . 1 O
N1 0.13635(19) 0.06345(19) 0.38532(17) 0.0380(5) Uani d . 1 N
N2 0.00618(18) 0.30055(19) 0.29377(17) 0.0355(4) Uani d . 1 N
N3 0.6126(2) 0.2899(3) 0.8442(2) 0.0522(6) Uani d . 1 N
N4 -0.5820(2) 0.1616(2) 0.0351(2) 0.0515(6) Uani d . 1 N
C1 0.2542(2) 0.3186(2) 0.6273(2) 0.0379(5) Uani d . 1 C
C2 0.3282(3) 0.4245(3) 0.7426(2) 0.0487(6) Uani d . 1 C
H2 0.2967 0.5030 0.7719 0.058 Uiso calc R 1 H
C3 0.4436(3) 0.4172(3) 0.8132(2) 0.0484(6) Uani d . 1 C
H3 0.4895 0.4889 0.8892 0.058 Uiso calc R 1 H
C4 0.4914(2) 0.3007(3) 0.7697(2) 0.0413(6) Uani d . 1 C
C5 0.4255(2) 0.1959(2) 0.6570(2) 0.0410(6) Uani d . 1 C
H5 0.4605 0.1196 0.6289 0.049 Uiso calc R 1 H
C6 0.3064(2) 0.2013(2) 0.5833(2) 0.0368(5) Uani d . 1 C
C7 0.2443(2) 0.0831(2) 0.4681(2) 0.0401(6) Uani d . 1 C
H7 0.2882 0.0124 0.4520 0.048 Uiso calc R 1 H
C8 0.0933(2) -0.0698(2) 0.2772(2) 0.0415(6) Uani d . 1 C
H8 0.1716 -0.1067 0.2683 0.050 Uiso calc R 1 H
C9 0.0305(3) -0.0576(3) 0.1607(2) 0.0624(8) Uani d . 1 C
H9A 0.0921 0.0014 0.1488 0.075 Uiso calc R 1 H
H9B -0.0459 -0.0183 0.1679 0.075 Uiso calc R 1 H
C10 -0.0106(3) -0.1949(3) 0.0500(3) 0.0672(9) Uani d . 1 C
H10A -0.0559 -0.1857 -0.0232 0.081 Uiso calc R 1 H
H10B 0.0672 -0.2289 0.0373 0.081 Uiso calc R 1 H
C11 -0.0986(3) -0.2942(3) 0.0664(3) 0.0651(9) Uani d . 1 C
H11A -0.1163 -0.3820 -0.0031 0.078 Uiso calc R 1 H
H11B -0.1816 -0.2668 0.0678 0.078 Uiso calc R 1 H
C12 -0.0364(3) -0.3040(3) 0.1849(3) 0.0646(8) Uani d . 1 C
H12A 0.0405 -0.3426 0.1790 0.077 Uiso calc R 1 H
H12B -0.0981 -0.3634 0.1962 0.077 Uiso calc R 1 H
C13 0.0036(3) -0.1655(3) 0.2970(3) 0.0589(8) Uani d . 1 C
H13A -0.0741 -0.1305 0.3084 0.071 Uiso calc R 1 H
H13B 0.0481 -0.1739 0.3709 0.071 Uiso calc R 1 H
C14 -0.2452(2) 0.1538(2) 0.2961(2) 0.0407(6) Uani d . 1 C
C15 -0.3735(3) 0.0951(3) 0.2816(3) 0.0548(7) Uani d . 1 C
H15 -0.3848 0.0536 0.3312 0.066 Uiso calc R 1 H
C16 -0.4815(3) 0.0968(3) 0.1979(3) 0.0531(7) Uani d . 1 C
H16 -0.5647 0.0570 0.1908 0.064 Uiso calc R 1 H
C17 -0.4664(2) 0.1580(2) 0.1238(2) 0.0414(6) Uani d . 1 C
C18 -0.3448(2) 0.2167(2) 0.1331(2) 0.0399(6) Uani d . 1 C
H18 -0.3369 0.2569 0.0817 0.048 Uiso calc R 1 H
C19 -0.2317(2) 0.2175(2) 0.2188(2) 0.0361(5) Uani d . 1 C
C20 -0.1097(2) 0.2882(2) 0.2251(2) 0.0369(5) Uani d . 1 C
H20 -0.1154 0.3301 0.1732 0.044 Uiso calc R 1 H
C21 0.1154(2) 0.3878(2) 0.2910(2) 0.0378(5) Uani d . 1 C
H21 0.0897 0.3926 0.2118 0.045 Uiso calc R 1 H
C22 0.2376(2) 0.3284(3) 0.3001(3) 0.0450(6) Uani d . 1 C
H22A 0.2600 0.3155 0.3747 0.054 Uiso calc R 1 H
H22B 0.2197 0.2411 0.2299 0.054 Uiso calc R 1 H
C23 0.3527(3) 0.4199(3) 0.3025(3) 0.0533(7) Uani d . 1 C
H23A 0.4304 0.3823 0.3130 0.064 Uiso calc R 1 H
H23B 0.3339 0.4257 0.2246 0.064 Uiso calc R 1 H
C24 0.3782(3) 0.5590(3) 0.4072(3) 0.0531(7) Uani d . 1 C
H24A 0.4030 0.5539 0.4855 0.064 Uiso calc R 1 H
H24B 0.4504 0.6168 0.4062 0.064 Uiso calc R 1 H
C25 0.2574(3) 0.6187(3) 0.3953(3) 0.0538(7) Uani d . 1 C
H25A 0.2362 0.6295 0.3197 0.065 Uiso calc R 1 H
H25B 0.2751 0.7069 0.4642 0.065 Uiso calc R 1 H
C26 0.1410(2) 0.5289(2) 0.3936(2) 0.0462(6) Uani d . 1 C
H26A 0.1587 0.5254 0.4725 0.055 Uiso calc R 1 H
H26B 0.0636 0.5666 0.3813 0.055 Uiso calc R 1 H

loop_
_atom_site_aniso_label
_atom_site_aniso_U_11
_atom_site_aniso_U_22
_atom_site_aniso_U_33
_atom_site_aniso_U_12
_atom_site_aniso_U_13
_atom_site_aniso_U_23
Zn1 0.03783(17) 0.04605(19) 0.03779(17) 0.01433(13) 0.00743(12) 0.02098(13)
O1 0.0490(10) 0.0459(10) 0.0389(9) 0.0212(8) 0.0057(8) 0.0149(8)
O2 0.0392(10) 0.0608(12) 0.0538(11) 0.0090(8) 0.0076(8) 0.0366(10)
O3 0.0449(12) 0.0876(17) 0.0782(16) 0.0247(11) 0.0061(11) 0.0359(13)
O4 0.0523(12) 0.0817(16) 0.0614(14) -0.0029(11) -0.0158(11) 0.0231(12)
O5 0.0325(11) 0.0760(15) 0.0858(16) 0.0052(10) 0.0012(10) 0.0310(13)
O6 0.0489(12) 0.0994(18) 0.0767(15) 0.0204(12) 0.0046(11) 0.0535(14)
N1 0.0400(11) 0.0380(11) 0.0338(10) 0.0113(9) 0.0098(9) 0.0139(9)
N2 0.0336(10) 0.0380(11) 0.0344(10) 0.0088(8) 0.0092(8) 0.0161(9)
N3 0.0351(12) 0.0661(16) 0.0543(15) 0.0056(11) 0.0063(11) 0.0310(13)
N4 0.0358(13) 0.0493(13) 0.0529(14) 0.0123(10) 0.0033(10) 0.0120(11)
C1 0.0389(13) 0.0394(13) 0.0353(12) 0.0100(11) 0.0100(10) 0.0169(11)
C2 0.0535(16) 0.0433(15) 0.0410(14) 0.0152(12) 0.0107(12) 0.0120(12)
C3 0.0489(15) 0.0457(15) 0.0366(14) 0.0001(12) 0.0058(12) 0.0111(12)
C4 0.0342(13) 0.0505(15) 0.0393(13) 0.0043(11) 0.0055(10) 0.0241(12)
C5 0.0385(13) 0.0412(14) 0.0447(14) 0.0107(11) 0.0113(11) 0.0205(12)
C6 0.0366(13) 0.0378(13) 0.0349(12) 0.0088(10) 0.0078(10) 0.0166(10)
C7 0.0405(13) 0.0402(13) 0.0393(13) 0.0151(11) 0.0115(11) 0.0164(11)
C8 0.0411(13) 0.0415(14) 0.0335(12) 0.0128(11) 0.0072(10) 0.0102(11)
C9 0.089(2) 0.0486(17) 0.0344(14) 0.0010(16) 0.0062(15) 0.0143(13)
C10 0.091(2) 0.0573(19) 0.0340(15) 0.0066(17) 0.0034(15) 0.0128(13)
C11 0.0575(18) 0.0503(17) 0.0568(18) 0.0076(14) -0.0032(15) 0.0069(15)
C12 0.078(2) 0.0469(17) 0.0574(18) 0.0011(15) 0.0152(16) 0.0171(15)
C13 0.076(2) 0.0488(17) 0.0451(16) 0.0057(15) 0.0168(15) 0.0169(13)
C14 0.0384(13) 0.0396(13) 0.0408(14) 0.0075(11) 0.0087(11) 0.0169(11)
C15 0.0456(16) 0.0582(18) 0.0676(19) 0.0025(13) 0.0129(14) 0.0389(16)
C16 0.0361(14) 0.0507(16) 0.0656(18) 0.0000(12) 0.0099(13) 0.0241(14)
C17 0.0349(13) 0.0376(13) 0.0424(14) 0.0087(10) 0.0053(11) 0.0123(11)
C18 0.0395(13) 0.0370(13) 0.0385(13) 0.0094(11) 0.0061(11) 0.0151(11)
C19 0.0354(12) 0.0328(12) 0.0354(12) 0.0084(10) 0.0079(10) 0.0120(10)
C20 0.0390(13) 0.0390(13) 0.0348(12) 0.0120(10) 0.0111(10) 0.0177(10)
C21 0.0346(12) 0.0429(14) 0.0358(12) 0.0062(10) 0.0078(10) 0.0195(11)
C22 0.0384(14) 0.0456(15) 0.0501(15) 0.0110(11) 0.0164(12) 0.0183(12)
C23 0.0358(14) 0.0700(19) 0.0545(17) 0.0139(13) 0.0168(12) 0.0255(15)
C24 0.0382(14) 0.0633(18) 0.0522(17) -0.0024(13) 0.0071(12) 0.0266(15)
C25 0.0532(17) 0.0456(16) 0.0572(17) 0.0040(13) 0.0151(14) 0.0198(13)
C26 0.0418(14) 0.0455(15) 0.0495(15) 0.0123(11) 0.0160(12) 0.0173(12)

loop_
_atom_type_symbol
_atom_type_description
_atom_type_scat_dispersion_real
_atom_type_scat_dispersion_imag
_atom_type_scat_source
C C 0.0033 0.0016 'International Tables Vol C Tables 4.2.6.8 and 6.1.1.4'
H H 0.0000 0.0000 'International Tables Vol C Tables 4.2.6.8 and 6.1.1.4'
N N 0.0061 0.0033 'International Tables Vol C Tables 4.2.6.8 and 6.1.1.4'
O O 0.0106 0.0060 'International Tables Vol C Tables 4.2.6.8 and 6.1.1.4'
Zn Zn 0.2839 1.4301 'International Tables Vol C Tables 4.2.6.8 and 6.1.1.4'

loop_
_geom_angle_atom_site_label_1
_geom_angle_atom_site_label_2
_geom_angle_atom_site_label_3
_geom_angle
_geom_angle_publ_flag
O2 Zn1 O1 119.44(8) y
O2 Zn1 N1 112.74(8) y
O1 Zn1 N1 96.25(7) y
O2 Zn1 N2 96.40(7) y
O1 Zn1 N2 109.86(8) y
N1 Zn1 N2 123.95(8) y
C1 O1 Zn1 125.67(15) ?
C14 O2 Zn1 125.52(17) ?
C7 N1 C8 116.7(2) ?
C7 N1 Zn1 120.59(16) ?
C8 N1 Zn1 122.72(15) ?
C20 N2 C21 117.7(2) ?
C20 N2 Zn1 120.46(16) ?
C21 N2 Zn1 121.84(14) ?
O4 N3 O3 122.9(2) ?
O4 N3 C4 119.0(2) ?
O3 N3 C4 118.1(2) ?
O5 N4 O6 124.1(2) ?
O5 N4 C17 117.6(3) ?
O6 N4 C17 118.3(2) ?
O1 C1 C2 118.6(2) ?
O1 C1 C6 124.0(2) ?
C2 C1 C6 117.3(2) ?
C3 C2 C1 123.0(2) ?
C3 C2 H2 118.5 ?
C1 C2 H2 118.5 ?
C2 C3 C4 118.7(2) ?
C2 C3 H3 120.7 ?
C4 C3 H3 120.7 ?
C5 C4 C3 120.9(2) ?
C5 C4 N3 119.6(2) ?
C3 C4 N3 119.6(2) ?
C4 C5 C6 121.3(2) ?
C4 C5 H5 119.4 ?
C6 C5 H5 119.4 ?
C5 C6 C1 118.8(2) ?
C5 C6 C7 116.1(2) ?
C1 C6 C7 125.0(2) ?
N1 C7 C6 128.0(2) ?
N1 C7 H7 116.0 ?
C6 C7 H7 116.0 ?
N1 C8 C9 111.0(2) ?
N1 C8 C13 111.0(2) ?
C9 C8 C13 111.7(2) ?
N1 C8 H8 107.6 ?
C9 C8 H8 107.6 ?
C13 C8 H8 107.6 ?
C8 C9 C10 110.4(2) ?
C8 C9 H9A 109.6 ?
C10 C9 H9A 109.6 ?
C8 C9 H9B 109.6 ?
C10 C9 H9B 109.6 ?
H9A C9 H9B 108.1 ?
C11 C10 C9 112.3(3) ?
C11 C10 H10A 109.1 ?
C9 C10 H10A 109.1 ?
C11 C10 H10B 109.1 ?
C9 C10 H10B 109.1 ?
H10A C10 H10B 107.9 ?
C10 C11 C12 111.2(2) ?
C10 C11 H11A 109.4 ?
C12 C11 H11A 109.4 ?
C10 C11 H11B 109.4 ?
C12 C11 H11B 109.4 ?
H11A C11 H11B 108.0 ?
C11 C12 C13 111.5(3) ?
C11 C12 H12A 109.3 ?
C13 C12 H12A 109.3 ?
C11 C12 H12B 109.3 ?
C13 C12 H12B 109.3 ?
H12A C12 H12B 108.0 ?
C8 C13 C12 109.9(2) ?
C8 C13 H13A 109.7 ?
C12 C13 H13A 109.7 ?
C8 C13 H13B 109.7 ?
C12 C13 H13B 109.7 ?
H13A C13 H13B 108.2 ?
O2 C14 C15 118.6(2) ?
O2 C14 C19 124.3(2) ?
C15 C14 C19 117.1(2) ?
C16 C15 C14 122.7(3) ?
C16 C15 H15 118.7 ?
C14 C15 H15 118.7 ?
C15 C16 C17 119.3(2) ?
C15 C16 H16 120.3 ?
C17 C16 H16 120.3 ?
C18 C17 C16 121.0(2) ?
C18 C17 N4 119.5(2) ?
C16 C17 N4 119.5(2) ?
C17 C18 C19 121.1(2) ?
C17 C18 H18 119.4 ?
C19 C18 H18 119.4 ?
C18 C19 C14 118.8(2) ?
C18 C19 C20 116.3(2) ?
C14 C19 C20 124.8(2) ?
N2 C20 C19 127.8(2) ?
N2 C20 H20 116.1 ?
C19 C20 H20 116.1 ?
N2 C21 C26 110.16(19) ?
N2 C21 C22 110.44(19) ?
C26 C21 C22 111.6(2) ?
N2 C21 H21 108.2 ?
C26 C21 H21 108.2 ?
C22 C21 H21 108.2 ?
C23 C22 C21 111.2(2) ?
C23 C22 H22A 109.4 ?
C21 C22 H22A 109.4 ?
C23 C22 H22B 109.4 ?
C21 C22 H22B 109.4 ?
H22A C22 H22B 108.0 ?
C24 C23 C22 110.5(2) ?
C24 C23 H23A 109.5 ?
C22 C23 H23A 109.5 ?
C24 C23 H23B 109.5 ?
C22 C23 H23B 109.5 ?
H23A C23 H23B 108.1 ?
C25 C24 C23 110.7(2) ?
C25 C24 H24A 109.5 ?
C23 C24 H24A 109.5 ?
C25 C24 H24B 109.5 ?
C23 C24 H24B 109.5 ?
H24A C24 H24B 108.1 ?
C24 C25 C26 111.0(2) ?
C24 C25 H25A 109.4 ?
C26 C25 H25A 109.4 ?
C24 C25 H25B 109.4 ?
C26 C25 H25B 109.4 ?
H25A C25 H25B 108.0 ?
C21 C26 C25 110.7(2) ?
C21 C26 H26A 109.5 ?
C25 C26 H26A 109.5 ?
C21 C26 H26B 109.5 ?
C25 C26 H26B 109.5 ?
H26A C26 H26B 108.1 ?

loop_
_geom_bond_atom_site_label_1
_geom_bond_atom_site_label_2
_geom_bond_distance
_geom_bond_publ_flag
Zn1 O2 1.918(2) y
Zn1 O1 1.927(2) y
Zn1 N1 1.998(2) y
Zn1 N2 2.000(2) y
O1 C1 1.295(3) ?
O2 C14 1.292(3) ?
O3 N3 1.228(3) ?
O4 N3 1.220(3) ?
O5 N4 1.220(3) ?
O6 N4 1.224(3) ?
N1 C7 1.280(3) ?
N1 C8 1.477(3) ?
N2 C20 1.284(3) ?
N2 C21 1.473(3) ?
N3 C4 1.446(3) ?
N4 C17 1.459(3) ?
C1 C2 1.410(3) ?
C1 C6 1.421(3) ?
C2 C3 1.361(4) ?
C2 H2 0.93 ?
C3 C4 1.386(4) ?
C3 H3 0.93 ?
C4 C5 1.367(3) ?
C5 C6 1.400(3) ?
C5 H5 0.93 ?
C6 C7 1.442(3) ?
C7 H7 0.93 ?
C8 C9 1.504(4) ?
C8 C13 1.508(4) ?
C8 H8 0.98 ?
C9 C10 1.518(4) ?
C9 H9A 0.97 ?
C9 H9B 0.97 ?
C10 C11 1.500(4) ?
C10 H10A 0.97 ?
C10 H10B 0.97 ?
C11 C12 1.511(4) ?
C11 H11A 0.97 ?
C11 H11B 0.97 ?
C12 C13 1.535(4) ?
C12 H12A 0.97 ?
C12 H12B 0.97 ?
C13 H13A 0.97 ?
C13 H13B 0.97 ?
C14 C15 1.411(4) ?
C14 C19 1.430(3) ?
C15 C16 1.360(4) ?
C15 H15 0.93 ?
C16 C17 1.379(4) ?
C16 H16 0.93 ?
C17 C18 1.366(3) ?
C18 C19 1.401(3) ?
C18 H18 0.93 ?
C19 C20 1.437(3) ?
C20 H20 0.93 ?
C21 C26 1.517(3) ?
C21 C22 1.521(3) ?
C21 H21 0.98 ?
C22 C23 1.518(4) ?
C22 H22A 0.97 ?
C22 H22B 0.97 ?
C23 C24 1.513(4) ?
C23 H23A 0.97 ?
C23 H23B 0.97 ?
C24 C25 1.511(4) ?
C24 H24A 0.97 ?
C24 H24B 0.97 ?
C25 C26 1.522(4) ?
C25 H25A 0.97 ?
C25 H25B 0.97 ?
C26 H26A 0.97 ?
C26 H26B 0.97 ?

loop_
_geom_hbond_atom_site_label_D
_geom_hbond_atom_site_label_H
_geom_hbond_atom_site_label_A
_geom_hbond_site_symmetry_A
_geom_hbond_distance_DH
_geom_hbond_distance_HA
_geom_hbond_distance_DA
_geom_hbond_angle_DHA
_geom_hbond_publ_flag
C8 H8 O3 2_656 0.98 2.43 3.380(3) 163 y
C24 H24B Cg1 2_666 0.97 2.78 3.680(4) 155 y

loop_
_geom_torsion_atom_site_label_1
_geom_torsion_atom_site_label_2
_geom_torsion_atom_site_label_3
_geom_torsion_atom_site_label_4
_geom_torsion
O2 Zn1 O1 C1 127.08(19)
N1 Zn1 O1 C1 6.5(2)
N2 Zn1 O1 C1 -123.0(2)
O1 Zn1 O2 C14 125.3(2)
N1 Zn1 O2 C14 -122.8(2)
N2 Zn1 O2 C14 8.2(2)
O2 Zn1 N1 C7 -130.76(19)
O1 Zn1 N1 C7 -5.2(2)
N2 Zn1 N1 C7 113.89(19)
O2 Zn1 N1 C8 49.53(19)
O1 Zn1 N1 C8 175.12(18)
N2 Zn1 N1 C8 -65.8(2)
O2 Zn1 N2 C20 -7.44(19)
O1 Zn1 N2 C20 -131.94(17)
N1 Zn1 N2 C20 115.55(18)
O2 Zn1 N2 C21 170.43(17)
O1 Zn1 N2 C21 45.93(18)
N1 Zn1 N2 C21 -66.57(19)
Zn1 O1 C1 C2 175.13(18)
Zn1 O1 C1 C6 -4.5(3)
O1 C1 C2 C3 178.6(3)
C6 C1 C2 C3 -1.7(4)
C1 C2 C3 C4 0.4(4)
C2 C3 C4 C5 1.2(4)
C2 C3 C4 N3 -178.9(2)
O4 N3 C4 C5 176.6(2)
O3 N3 C4 C5 -5.0(4)
O4 N3 C4 C3 -3.3(4)
O3 N3 C4 C3 175.0(2)
C3 C4 C5 C6 -1.5(4)
N3 C4 C5 C6 178.6(2)
C4 C5 C6 C1 0.2(4)
C4 C5 C6 C7 -178.2(2)
O1 C1 C6 C5 -179.0(2)
C2 C1 C6 C5 1.3(4)
O1 C1 C6 C7 -0.7(4)
C2 C1 C6 C7 179.6(2)
C8 N1 C7 C6 -178.1(2)
Zn1 N1 C7 C6 2.1(4)
C5 C6 C7 N1 -179.8(2)
C1 C6 C7 N1 1.9(4)
C7 N1 C8 C9 -142.6(3)
Zn1 N1 C8 C9 37.1(3)
C7 N1 C8 C13 92.4(3)
Zn1 N1 C8 C13 -87.8(2)
N1 C8 C9 C10 178.8(2)
C13 C8 C9 C10 -56.7(3)
C8 C9 C10 C11 55.1(4)
C9 C10 C11 C12 -54.4(4)
C10 C11 C12 C13 54.6(4)
N1 C8 C13 C12 -178.4(2)
C9 C8 C13 C12 57.1(3)
C11 C12 C13 C8 -55.7(4)
Zn1 O2 C14 C15 175.68(19)
Zn1 O2 C14 C19 -4.0(3)
O2 C14 C15 C16 -179.3(3)
C19 C14 C15 C16 0.4(4)
C14 C15 C16 C17 -0.1(5)
C15 C16 C17 C18 0.1(4)
C15 C16 C17 N4 -179.2(2)
O5 N4 C17 C18 176.6(2)
O6 N4 C17 C18 -4.0(4)
O5 N4 C17 C16 -4.1(4)
O6 N4 C17 C16 175.2(3)
C16 C17 C18 C19 -0.5(4)
N4 C17 C18 C19 178.8(2)
C17 C18 C19 C14 0.8(3)
C17 C18 C19 C20 -176.8(2)
O2 C14 C19 C18 178.9(2)
C15 C14 C19 C18 -0.8(3)
O2 C14 C19 C20 -3.7(4)
C15 C14 C19 C20 176.7(2)
C21 N2 C20 C19 -175.1(2)
Zn1 N2 C20 C19 2.9(3)
C18 C19 C20 N2 -178.4(2)
C14 C19 C20 N2 4.1(4)
C20 N2 C21 C26 93.5(2)
Zn1 N2 C21 C26 -84.4(2)
C20 N2 C21 C22 -142.8(2)
Zn1 N2 C21 C22 39.3(2)
N2 C21 C22 C23 -177.7(2)
C26 C21 C22 C23 -54.9(3)
C21 C22 C23 C24 56.1(3)
C22 C23 C24 C25 -57.7(3)
C23 C24 C25 C26 57.8(3)
N2 C21 C26 C25 177.6(2)
C22 C21 C26 C25 54.5(3)
C24 C25 C26 C21 -56.0(3)
